data_4107017
loop_
_publ_author_name
'Elango Kumarasamy'
'Josepha L. Jesuraj'
'Joseph N. Omlid'
'Angel Ugrinov'
'Jayaraman Sivaguru'

_publ_contact_author_name 'Jayaraman Sivaguru'
_publ_contact_author_phone '701 231-8923'
_publ_section_title
;
 Light-Induced Enantiospecific 4\p Ring Closure of Axially Chiral
 2-Pyridones: Enthalpic and Entropic Effects Promoted by H-Bonding
;
_journal_name_full 'Journal of the American Chemical Society'
_journal_page_first 17106
_journal_page_last 17109
_journal_paper_doi 10.1021/ja203087a
_journal_volume 133
_journal_year 2011
_chemical_formula_moiety 'C14 H15 N O2'
_chemical_formula_sum 'C14 H15 N O2'
_chemical_formula_weight 229.27
_chemical_name_systematic
;
 ?
;
_space_group_IT_number 61
_symmetry_cell_setting orthorhombic
_symmetry_space_group_name_Hall '-P 2ac 2ab'
_symmetry_space_group_name_H-M 'P b c a'
_atom_sites_solution_hydrogens geom
_atom_sites_solution_primary direct
_atom_sites_solution_secondary difmap
_audit_creation_method SHELXL-97
_cell_angle_alpha 90.00
_cell_angle_beta 90.00
_cell_angle_gamma 90.00
_cell_formula_units_Z 8
_cell_length_a 8.5768(4)
_cell_length_b 15.0166(6)
_cell_length_c 18.4260(8)
_cell_measurement_reflns_used 9855
_cell_measurement_temperature 100(2)
_cell_measurement_theta_max 66.99
_cell_measurement_theta_min 4.80
_cell_volume 2373.17(18)
_computing_cell_refinement 'Bruker SAINT'
_computing_data_collection 'Bruker APEX2'
_computing_data_reduction 'Bruker SAINT'
_computing_molecular_graphics 'Bruker SHELXTL'
_computing_publication_material 'Bruker SHELXTL'
_computing_structure_refinement 'SHELXL-97 (Sheldrick, 2008)'
_computing_structure_solution 'SHELXS-97 (Sheldrick, 2008)'
_diffrn_ambient_temperature 100(2)
_diffrn_measured_fraction_theta_full 0.962
_diffrn_measured_fraction_theta_max 0.962
_diffrn_measurement_device_type 'Bruker APEX-II CCD'
_diffrn_measurement_method '\f and \w scans'
_diffrn_radiation_monochromator graphite
_diffrn_radiation_source 'fine-focus sealed tube'
_diffrn_radiation_type CuK\a
_diffrn_radiation_wavelength 1.54178
_diffrn_reflns_av_R_equivalents 0.0236
_diffrn_reflns_av_sigmaI/netI 0.0121
_diffrn_reflns_limit_h_max 9
_diffrn_reflns_limit_h_min -8
_diffrn_reflns_limit_k_max 17
_diffrn_reflns_limit_k_min -17
_diffrn_reflns_limit_l_max 20
_diffrn_reflns_limit_l_min -22
_diffrn_reflns_number 17287
_diffrn_reflns_theta_full 67.64
_diffrn_reflns_theta_max 67.64
_diffrn_reflns_theta_min 4.80
_exptl_absorpt_coefficient_mu 0.691
_exptl_absorpt_correction_T_max .7530
_exptl_absorpt_correction_T_min .6826
_exptl_absorpt_correction_type multi-scan
_exptl_absorpt_process_details 'Acta Cryst (1995). A51, 33-38'
_exptl_crystal_colour colorless
_exptl_crystal_density_diffrn 1.283
_exptl_crystal_description plate
_exptl_crystal_F_000 976
_exptl_crystal_size_max 0.210
_exptl_crystal_size_mid 0.166
_exptl_crystal_size_min .08
_refine_diff_density_max 0.341
_refine_diff_density_min -0.270
_refine_diff_density_rms 0.109
_refine_ls_extinction_coef 0.0078(7)
_refine_ls_extinction_expression Fc^*^=kFc[1+0.001xFc^2^\l^3^/sin(2\q)]^-1/4^
_refine_ls_extinction_method SHELXL
_refine_ls_goodness_of_fit_ref 1.212
_refine_ls_hydrogen_treatment constr
_refine_ls_matrix_type full
_refine_ls_number_parameters 158
_refine_ls_number_reflns 2058
_refine_ls_number_restraints 0
_refine_ls_restrained_S_all 1.212
_refine_ls_R_factor_all 0.0423
_refine_ls_R_factor_gt 0.0369
_refine_ls_shift/su_max 0.000
_refine_ls_shift/su_mean 0.000
_refine_ls_structure_factor_coef Fsqd
_refine_ls_weighting_details 'calc w=1/[\s^2^(Fo^2^)+(0.0614P)^2^+0.6753P] where P=(Fo^2^+2Fc^2^)/3'
_refine_ls_weighting_scheme calc
_refine_ls_wR_factor_gt 0.0992
_refine_ls_wR_factor_ref 0.1123
_reflns_number_gt 2026
_reflns_number_total 2058
_reflns_threshold_expression >2sigma(I)
_cod_data_source_file ja203087a_si_002_5.cif
_cod_data_source_block 1b
_cod_original_cell_volume 2373.16(18)
_cod_original_sg_symbol_Hall -P_2ac_2ab
_cod_database_code 4107017

loop_
_symmetry_equiv_pos_as_xyz
'x, y, z'
'x+1/2, -y+1/2, -z'
'-x, y+1/2, -z+1/2'
'-x+1/2, -y, z+1/2'
'-x, -y, -z'
'-x-1/2, y-1/2, z'
'x, -y-1/2, z-1/2'
'x-1/2, y, -z-1/2'

loop_
_atom_site_label
_atom_site_type_symbol
_atom_site_fract_x
_atom_site_fract_y
_atom_site_fract_z
_atom_site_U_iso_or_equiv
_atom_site_adp_type
_atom_site_occupancy
_atom_site_symmetry_multiplicity
_atom_site_calc_flag
_atom_site_refinement_flags
O1 O 0.05125(11) -0.12582(6) 0.12983(5) 0.0221(3) Uani 1 1 d .
H1 H 0.0359 -0.1362 0.0856 0.033 Uiso 1 1 calc R
O2 O 0.02060(11) 0.17752(6) 0.00849(5) 0.0260(3) Uani 1 1 d .
N1 N 0.06971(12) 0.17011(7) 0.12984(5) 0.0191(3) Uani 1 1 d .
C1 C -0.18003(16) 0.27802(8) 0.15893(7) 0.0258(3) Uani 1 1 d .
H1A H -0.2696 0.3129 0.1695 0.031 Uiso 1 1 calc R
C2 C -0.14912(16) 0.25494(8) 0.08910(7) 0.0242(3) Uani 1 1 d .
H2 H -0.2161 0.2755 0.0516 0.029 Uiso 1 1 calc R
C3 C -0.01746(15) 0.20019(8) 0.07062(6) 0.0208(3) Uani 1 1 d .
C4 C 0.19918(14) 0.11011(8) 0.11586(6) 0.0193(3) Uani 1 1 d .
C5 C 0.18255(15) 0.01718(8) 0.12000(6) 0.0190(3) Uani 1 1 d .
C6 C 0.03300(15) -0.03239(8) 0.14344(7) 0.0199(3) Uani 1 1 d .
C7 C -0.11456(15) -0.00090(9) 0.10478(8) 0.0265(3) Uani 1 1 d .
H7A H -0.0951 0.0023 0.0524 0.040 Uiso 1 1 calc R
H7B H -0.1438 0.0582 0.1229 0.040 Uiso 1 1 calc R
H7C H -0.1995 -0.0430 0.1142 0.040 Uiso 1 1 calc R
C8 C 0.01375(17) -0.02596(9) 0.22550(7) 0.0251(3) Uani 1 1 d .
H8A H -0.0734 -0.0637 0.2409 0.038 Uiso 1 1 calc R
H8B H -0.0075 0.0360 0.2391 0.038 Uiso 1 1 calc R
H8C H 0.1097 -0.0460 0.2493 0.038 Uiso 1 1 calc R
C9 C 0.31624(15) -0.03270(9) 0.10493(6) 0.0229(3) Uani 1 1 d .
H9 H 0.3103 -0.0958 0.1072 0.027 Uiso 1 1 calc R
C10 C 0.45701(15) 0.00667(10) 0.08686(7) 0.0264(3) Uani 1 1 d .
H10 H 0.5451 -0.0296 0.0767 0.032 Uiso 1 1 calc R
C11 C 0.47025(16) 0.09853(10) 0.08358(7) 0.0284(3) Uani 1 1 d .
H11 H 0.5669 0.1257 0.0716 0.034 Uiso 1 1 calc R
C12 C 0.34011(15) 0.15009(9) 0.09812(6) 0.0243(3) Uani 1 1 d .
H12 H 0.3473 0.2132 0.0959 0.029 Uiso 1 1 calc R
C13 C -0.08055(16) 0.25074(8) 0.21608(7) 0.0247(3) Uani 1 1 d .
H13 H -0.0990 0.2693 0.2646 0.030 Uiso 1 1 calc R
C14 C 0.04152(15) 0.19746(8) 0.19964(7) 0.0212(3) Uani 1 1 d .
H14 H 0.1094 0.1785 0.2373 0.025 Uiso 1 1 calc R

loop_
_atom_site_aniso_label
_atom_site_aniso_U_11
_atom_site_aniso_U_22
_atom_site_aniso_U_33
_atom_site_aniso_U_23
_atom_site_aniso_U_13
_atom_site_aniso_U_12
O1 0.0291(5) 0.0184(5) 0.0189(5) -0.0003(3) -0.0026(3) -0.0002(3)
O2 0.0323(6) 0.0278(5) 0.0180(5) -0.0002(3) -0.0016(4) 0.0007(4)
N1 0.0214(6) 0.0183(5) 0.0176(5) -0.0002(4) -0.0009(4) -0.0012(4)
C1 0.0277(7) 0.0187(6) 0.0311(7) 0.0023(5) 0.0040(6) 0.0023(5)
C2 0.0265(7) 0.0203(6) 0.0257(7) 0.0043(5) -0.0032(5) 0.0006(5)
C3 0.0248(7) 0.0182(6) 0.0193(6) 0.0016(5) -0.0022(5) -0.0038(5)
C4 0.0204(6) 0.0223(6) 0.0151(5) -0.0010(4) -0.0014(5) -0.0002(5)
C5 0.0200(7) 0.0239(6) 0.0133(5) 0.0003(4) -0.0018(4) 0.0002(5)
C6 0.0213(7) 0.0172(6) 0.0214(6) 0.0010(5) -0.0004(5) 0.0002(5)
C7 0.0202(7) 0.0226(7) 0.0366(8) 0.0066(5) -0.0025(5) -0.0023(5)
C8 0.0310(7) 0.0209(6) 0.0233(7) 0.0000(5) 0.0056(5) -0.0025(5)
C9 0.0238(7) 0.0248(7) 0.0200(6) -0.0002(5) -0.0018(5) 0.0030(5)
C10 0.0197(7) 0.0370(8) 0.0225(7) -0.0009(5) 0.0000(5) 0.0050(5)
C11 0.0200(7) 0.0397(8) 0.0255(7) 0.0014(6) 0.0012(5) -0.0060(5)
C12 0.0253(7) 0.0259(7) 0.0219(6) 0.0013(5) -0.0007(5) -0.0053(5)
C13 0.0329(7) 0.0202(6) 0.0211(6) -0.0019(5) 0.0038(5) -0.0012(5)
C14 0.0261(7) 0.0195(6) 0.0180(6) -0.0003(5) -0.0015(5) -0.0035(5)

loop_
_atom_type_symbol
_atom_type_description
_atom_type_scat_dispersion_real
_atom_type_scat_dispersion_imag
_atom_type_scat_source
C C 0.0181 0.0091 'International Tables Vol C Tables 4.2.6.8 and 6.1.1.4'
H H 0.0000 0.0000 'International Tables Vol C Tables 4.2.6.8 and 6.1.1.4'
N N 0.0311 0.0180 'International Tables Vol C Tables 4.2.6.8 and 6.1.1.4'
O O 0.0492 0.0322 'International Tables Vol C Tables 4.2.6.8 and 6.1.1.4'

loop_
_geom_angle_atom_site_label_1
_geom_angle_atom_site_label_2
_geom_angle_atom_site_label_3
_geom_angle
C6 O1 H1 109.5
C14 N1 C3 122.75(11)
C14 N1 C4 119.13(10)
C3 N1 C4 118.08(10)
C2 C1 C13 120.86(12)
C2 C1 H1A 119.6
C13 C1 H1A 119.6
C1 C2 C3 121.56(12)
C1 C2 H2 119.2
C3 C2 H2 119.2
O2 C3 N1 119.47(12)
O2 C3 C2 125.68(12)
N1 C3 C2 114.84(11)
C12 C4 C5 122.05(12)
C12 C4 N1 116.03(11)
C5 C4 N1 121.92(11)
C9 C5 C4 116.00(11)
C9 C5 C6 118.59(11)
C4 C5 C6 125.32(11)
O1 C6 C8 104.32(10)
O1 C6 C7 108.17(10)
C8 C6 C7 110.69(11)
O1 C6 C5 109.39(10)
C8 C6 C5 109.69(10)
C7 C6 C5 114.11(10)
C6 C7 H7A 109.5
C6 C7 H7B 109.5
H7A C7 H7B 109.5
C6 C7 H7C 109.5
H7A C7 H7C 109.5
H7B C7 H7C 109.5
C6 C8 H8A 109.5
C6 C8 H8B 109.5
H8A C8 H8B 109.5
C6 C8 H8C 109.5
H8A C8 H8C 109.5
H8B C8 H8C 109.5
C10 C9 C5 122.29(12)
C10 C9 H9 118.9
C5 C9 H9 118.9
C9 C10 C11 120.47(12)
C9 C10 H10 119.8
C11 C10 H10 119.8
C12 C11 C10 118.83(12)
C12 C11 H11 120.6
C10 C11 H11 120.6
C11 C12 C4 120.36(12)
C11 C12 H12 119.8
C4 C12 H12 119.8
C14 C13 C1 118.11(12)
C14 C13 H13 120.9
C1 C13 H13 120.9
C13 C14 N1 121.59(12)
C13 C14 H14 119.2
N1 C14 H14 119.2

loop_
_geom_bond_atom_site_label_1
_geom_bond_atom_site_label_2
_geom_bond_distance
O1 C6 1.4339(15)
O1 H1 0.8400
O2 C3 1.2381(16)
N1 C14 1.3716(16)
N1 C3 1.3979(16)
N1 C4 1.4530(16)
C1 C2 1.3587(19)
C1 C13 1.4160(19)
C1 H1A 0.9500
C2 C3 1.4377(18)
C2 H2 0.9500
C4 C12 1.3887(18)
C4 C5 1.4048(18)
C5 C9 1.3975(18)
C5 C6 1.5446(17)
C6 C8 1.5240(17)
C6 C7 1.5274(18)
C7 H7A 0.9800
C7 H7B 0.9800
C7 H7C 0.9800
C8 H8A 0.9800
C8 H8B 0.9800
C8 H8C 0.9800
C9 C10 1.3850(19)
C9 H9 0.9500
C10 C11 1.385(2)
C10 H10 0.9500
C11 C12 1.385(2)
C11 H11 0.9500
C12 H12 0.9500
C13 C14 1.3520(19)
C13 H13 0.9500
C14 H14 0.9500

loop_
_cod_related_entry_id
_cod_related_entry_database
_cod_related_entry_code
1 ChemSpider 30660279
